data_4085795
loop_
_publ_author_name
'Esteruelas, Miguel A.'
'Oliv\'an, Montserrat'
'V\'elez, Andrea'

_publ_section_title
;
 POP--Rhodium-Promoted C--H and B--H Bond Activation and C--B Bond
 Formation
;
_journal_issue 10
_journal_name_full Organometallics
_journal_page_first 1911
_journal_paper_doi 10.1021/acs.organomet.5b00176
_journal_volume 34
_journal_year 2015
_chemical_formula_sum 'C45 H56 F O P2 Rh'
_chemical_formula_weight 796.75
_chemical_name_systematic
; 
 ? 
;
_space_group_IT_number 11
_symmetry_cell_setting monoclinic
_symmetry_space_group_name_Hall '-P 2yb'
_symmetry_space_group_name_H-M 'P 1 21/m 1'
_atom_sites_solution_hydrogens geom
_atom_sites_solution_primary direct
_atom_sites_solution_secondary difmap
_audit_creation_method SHELXL-97
_cell_angle_alpha 90.00
_cell_angle_beta 114.323(2)
_cell_angle_gamma 90.00
_cell_formula_units_Z 2
_cell_length_a 11.8790(17)
_cell_length_b 14.547(2)
_cell_length_c 12.9966(18)
_cell_measurement_reflns_used 9308
_cell_measurement_temperature 100(2)
_cell_measurement_theta_max 28
_cell_measurement_theta_min 2
_cell_volume 2046.5(5)
_computing_cell_refinement 'APEX2 v2008.4-0, Bruker AXS'
_computing_data_collection 'APEX2 v2008.4-0, Bruker AXS'
_computing_data_reduction
;
  SAINT-Bruker integration program embedded in APEX2 v2008.4-0, Bruker AXS
;
_computing_molecular_graphics 'XP, SHELXTL v. 6.1 (Bruker, 2000)'
_computing_publication_material 'XCIF, SHELXTL v. 6.1 (Bruker, 2000)'
_computing_structure_refinement 'SHELXL-97 (Sheldrick, 1997)'
_computing_structure_solution 'SHELXS-97 (Sheldrick, 1990)'
_diffrn_ambient_temperature 100(2)
_diffrn_detector_area_resol_mean 8.26
_diffrn_measured_fraction_theta_full 0.995
_diffrn_measured_fraction_theta_max 0.944
_diffrn_measurement_device_type 'Bruker SMART APEX CCD system'
_diffrn_measurement_method '\w rotations with narrow frames'
_diffrn_radiation_monochromator graphite
_diffrn_radiation_source 'fine-focus sealed tube'
_diffrn_radiation_type MoK\a
_diffrn_radiation_wavelength 0.71073
_diffrn_reflns_av_R_equivalents 0.0387
_diffrn_reflns_av_sigmaI/netI 0.0342
_diffrn_reflns_limit_h_max 15
_diffrn_reflns_limit_h_min -15
_diffrn_reflns_limit_k_max 19
_diffrn_reflns_limit_k_min -19
_diffrn_reflns_limit_l_max 17
_diffrn_reflns_limit_l_min -17
_diffrn_reflns_number 22891
_diffrn_reflns_theta_full 27.50
_diffrn_reflns_theta_max 28.55
_diffrn_reflns_theta_min 1.72
_diffrn_standards_decay_% 'no decay'
_exptl_absorpt_coefficient_mu 0.532
_exptl_absorpt_correction_T_max 0.8621
_exptl_absorpt_correction_T_min 0.7388
_exptl_absorpt_process_details
;
Absorption correction performed with SADABS program. This is based on the
method of Blessing: Blessing, R. H., Acta Crystallogr., Sect. A 1995, 51, 33.

SADABS: Area-Detector Absorption Correction. Bruker-AXS 
within SAINT+ package, v. 6.1 (2000).
;
_exptl_crystal_colour orange
_exptl_crystal_density_diffrn 1.293
_exptl_crystal_density_method 'not measured'
_exptl_crystal_description 'irregular block'
_exptl_crystal_F_000 836
_exptl_crystal_size_max 0.13
_exptl_crystal_size_mid 0.12
_exptl_crystal_size_min 0.10
_refine_diff_density_max 2.248
_refine_diff_density_min -0.814
_refine_diff_density_rms 0.099
_refine_ls_extinction_method none
_refine_ls_goodness_of_fit_ref 1.046
_refine_ls_hydrogen_treatment constr
_refine_ls_matrix_type full
_refine_ls_number_parameters 250
_refine_ls_number_reflns 5112
_refine_ls_number_restraints 0
_refine_ls_restrained_S_all 1.046
_refine_ls_R_factor_all 0.0528
_refine_ls_R_factor_gt 0.0463
_refine_ls_shift/su_max 0.010
_refine_ls_shift/su_mean 0.000
_refine_ls_structure_factor_coef Fsqd
_refine_ls_weighting_details 'calc w=1/[\s^2^(Fo^2^)+(0.0569P)^2^+4.0056P] where P=(Fo^2^+2Fc^2^)/3'
_refine_ls_weighting_scheme calc
_refine_ls_wR_factor_gt 0.1132
_refine_ls_wR_factor_ref 0.1179
_reflns_number_gt 4595
_reflns_number_total 5112
_reflns_threshold_expression >2sigma(I)
_cod_data_source_file om5b00176_si_002.cif
_cod_data_source_block 5-enrique227p21m
_cod_depositor_comments 'Adding full bibliography for 4085793--4085797.cif.'
_cod_original_cell_volume 2046.6(5)
_cod_original_sg_symbol_H-M P2(1)/m
_cod_database_code 4085795

loop_
_symmetry_equiv_pos_as_xyz
'x, y, z'
'-x, y+1/2, -z'
'-x, -y, -z'
'x, -y-1/2, z'

loop_
_atom_site_label
_atom_site_type_symbol
_atom_site_fract_x
_atom_site_fract_y
_atom_site_fract_z
_atom_site_U_iso_or_equiv
_atom_site_adp_type
_atom_site_occupancy
_atom_site_symmetry_multiplicity
_atom_site_calc_flag
_atom_site_refinement_flags
_atom_site_disorder_assembly
_atom_site_disorder_group
Rh1 Rh 0.86739(3) 0.7500 0.70835(2) 0.01567(10) Uani 1 2 d S . .
P1 P 0.83527(6) 0.59729(5) 0.68671(6) 0.01692(15) Uani 1 1 d . . .
O1 O 0.7633(3) 0.7500 0.5244(2) 0.0177(5) Uani 1 2 d S . .
F1B F 0.7868(7) 0.7500 0.9179(7) 0.040(3) Uani 0.351(9) 2 d SP A 1
F1A F 1.1565(4) 0.7500 0.8642(4) 0.0387(14) Uani 0.649(9) 2 d SP A 2
C1 C 0.9617(4) 0.7500 0.8756(3) 0.0198(8) Uani 1 2 d S A .
C2 C 0.9082(4) 0.7500 0.9524(4) 0.0244(8) Uani 1 2 d S . .
H6A H 0.8206 0.7500 0.9234 0.029 Uiso 0.649(9) 2 calc SPR A 2
C3 C 0.9741(5) 0.7500 1.0693(4) 0.0308(10) Uani 1 2 d S A .
H3 H 0.9318 0.7500 1.1174 0.037 Uiso 1 2 calc SR . .
C4 C 1.1014(5) 0.7500 1.1141(4) 0.0341(11) Uani 1 2 d S . .
H4 H 1.1479 0.7500 1.1936 0.041 Uiso 1 2 calc SR A .
C5 C 1.1609(4) 0.7500 1.0421(4) 0.0328(10) Uani 1 2 d S A .
H5 H 1.2486 0.7500 1.0715 0.039 Uiso 1 2 calc SR . .
C6 C 1.0909(4) 0.7500 0.9269(4) 0.0267(9) Uani 1 2 d S . .
H6B H 1.1336 0.7500 0.8790 0.032 Uiso 0.351(9) 2 calc SPR A 1
C7 C 0.7341(2) 0.66632(18) 0.4655(2) 0.0161(5) Uani 1 1 d . . .
C8 C 0.7660(2) 0.58665(19) 0.5321(2) 0.0181(5) Uani 1 1 d . . .
C9 C 0.7439(3) 0.50198(19) 0.4762(2) 0.0214(6) Uani 1 1 d . . .
H9 H 0.7664 0.4468 0.5189 0.026 Uiso 1 1 calc R . .
C10 C 0.6895(3) 0.4974(2) 0.3593(2) 0.0220(6) Uani 1 1 d . . .
H10 H 0.6748 0.4394 0.3224 0.026 Uiso 1 1 calc R . .
C11 C 0.6565(2) 0.5776(2) 0.2966(2) 0.0200(5) Uani 1 1 d . . .
H11 H 0.6176 0.5738 0.2165 0.024 Uiso 1 1 calc R . .
C12 C 0.6791(2) 0.66394(18) 0.3480(2) 0.0161(5) Uani 1 1 d . . .
C13 C 0.6440(3) 0.7500 0.2750(3) 0.0174(7) Uani 1 2 d S . .
C14 C 0.5032(4) 0.7500 0.2036(3) 0.0235(8) Uani 1 2 d S . .
H14A H 0.4800 0.6951 0.1556 0.035 Uiso 0.50 1 calc PR . .
H14B H 0.4799 0.8052 0.1562 0.035 Uiso 0.50 1 calc PR . .
H14C H 0.4602 0.7497 0.2538 0.035 Uiso 1 2 calc SR . .
C15 C 0.7123(4) 0.7500 0.1965(3) 0.0249(8) Uani 1 2 d S . .
H15A H 0.8013 0.7432 0.2417 0.037 Uiso 0.50 1 calc PR . .
H15B H 0.6965 0.8081 0.1546 0.037 Uiso 0.50 1 calc PR . .
H15C H 0.6826 0.6987 0.1431 0.037 Uiso 0.50 1 calc PR . .
C16 C 0.7133(3) 0.5541(2) 0.7296(3) 0.0256(6) Uani 1 1 d . . .
H16 H 0.7454 0.5628 0.8131 0.031 Uiso 1 1 calc R . .
C17 C 0.6773(3) 0.4527(2) 0.7065(3) 0.0344(7) Uani 1 1 d . . .
H17A H 0.6153 0.4376 0.7354 0.052 Uiso 1 1 calc R . .
H17B H 0.7506 0.4142 0.7443 0.052 Uiso 1 1 calc R . .
H17C H 0.6430 0.4413 0.6250 0.052 Uiso 1 1 calc R . .
C18 C 0.5994(3) 0.6147(3) 0.6770(4) 0.0512(12) Uani 1 1 d . . .
H18A H 0.5605 0.6045 0.5953 0.077 Uiso 1 1 calc R . .
H18B H 0.6236 0.6794 0.6923 0.077 Uiso 1 1 calc R . .
H18C H 0.5407 0.5994 0.7098 0.077 Uiso 1 1 calc R . .
C19 C 0.9532(3) 0.5054(2) 0.7342(3) 0.0241(6) Uani 1 1 d . . .
H19 H 0.9127 0.4457 0.7012 0.029 Uiso 1 1 calc R . .
C20 C 1.0548(3) 0.5244(3) 0.6942(3) 0.0371(8) Uani 1 1 d . . .
H20A H 1.0961 0.5824 0.7269 0.056 Uiso 1 1 calc R . .
H20B H 1.0185 0.5290 0.6116 0.056 Uiso 1 1 calc R . .
H20C H 1.1151 0.4742 0.7182 0.056 Uiso 1 1 calc R . .
C21 C 1.0064(3) 0.4985(2) 0.8630(3) 0.0343(7) Uani 1 1 d . . .
H21A H 1.0711 0.4513 0.8889 0.051 Uiso 1 1 calc R . .
H21B H 0.9405 0.4817 0.8864 0.051 Uiso 1 1 calc R . .
H21C H 1.0416 0.5579 0.8963 0.051 Uiso 1 1 calc R . .
C22 C 0.2986(4) 0.7500 0.5737(5) 0.0344(11) Uani 1 2 d S . .
H22 H 0.3863 0.7500 0.6075 0.041 Uiso 1 2 calc SR . .
C23 C 0.2337(5) 0.7500 0.6409(4) 0.0318(10) Uani 1 2 d S . .
H23 H 0.2771 0.7500 0.7208 0.038 Uiso 1 2 calc SR . .
C24 C 0.1059(5) 0.7500 0.5926(4) 0.0320(10) Uani 1 2 d S . .
H24 H 0.0612 0.7500 0.6386 0.038 Uiso 1 2 calc SR . .
C25 C 0.0444(5) 0.7500 0.4766(4) 0.0385(11) Uani 1 2 d S . .
H25 H -0.0434 0.7500 0.4428 0.046 Uiso 1 2 calc SR . .
C26 C 0.1082(5) 0.7500 0.4087(4) 0.0371(11) Uani 1 2 d S . .
H26 H 0.0647 0.7500 0.3288 0.045 Uiso 1 2 calc SR . .
C27 C 0.2358(5) 0.7500 0.4575(5) 0.0342(11) Uani 1 2 d S . .
H27 H 0.2803 0.7500 0.4113 0.041 Uiso 1 2 calc SR . .
C28 C 0.6069(6) 0.4319(4) 0.0389(6) 0.053(2) Uiso 0.50 1 d PG B -1
H28 H 0.6795 0.3957 0.0592 0.064 Uiso 0.50 1 calc PR B -1
C29 C 0.5090(7) 0.4001(3) 0.0613(6) 0.073(3) Uiso 0.50 1 d PG B -1
H29 H 0.5146 0.3423 0.0970 0.088 Uiso 0.50 1 calc PR B -1
C30 C 0.4028(6) 0.4531(4) 0.0317(6) 0.053(2) Uiso 0.50 1 d PG B -1
H30 H 0.3359 0.4314 0.0470 0.064 Uiso 0.50 1 calc PR B -1
C31 C 0.3946(5) 0.5378(4) -0.0205(5) 0.0405(17) Uiso 0.50 1 d PG B -1
H31 H 0.3220 0.5740 -0.0408 0.049 Uiso 0.50 1 calc PR B -1
C32 C 0.4926(6) 0.5695(3) -0.0429(5) 0.058(2) Uiso 0.50 1 d PG B -1
H32 H 0.4869 0.6274 -0.0786 0.070 Uiso 0.50 1 calc PR B -1
C33 C 0.5987(5) 0.5166(4) -0.0133(5) 0.0423(18) Uiso 0.50 1 d PG B -1
H33 H 0.6657 0.5383 -0.0286 0.051 Uiso 0.50 1 calc PR B -1

loop_
_atom_site_aniso_label
_atom_site_aniso_U_11
_atom_site_aniso_U_22
_atom_site_aniso_U_33
_atom_site_aniso_U_23
_atom_site_aniso_U_13
_atom_site_aniso_U_12
Rh1 0.01675(16) 0.01610(16) 0.01297(15) 0.000 0.00493(11) 0.000
P1 0.0174(3) 0.0167(3) 0.0161(3) 0.0027(2) 0.0063(3) 0.0009(2)
O1 0.0228(14) 0.0134(13) 0.0136(12) 0.000 0.0041(11) 0.000
F1B 0.027(4) 0.072(7) 0.026(4) 0.000 0.014(3) 0.000
F1A 0.022(2) 0.070(3) 0.025(2) 0.000 0.0108(17) 0.000
C1 0.0213(19) 0.0180(18) 0.0153(17) 0.000 0.0028(15) 0.000
C2 0.028(2) 0.024(2) 0.0202(19) 0.000 0.0089(17) 0.000
C3 0.045(3) 0.028(2) 0.022(2) 0.000 0.016(2) 0.000
C4 0.047(3) 0.031(2) 0.0155(19) 0.000 0.0032(19) 0.000
C5 0.025(2) 0.038(3) 0.025(2) 0.000 0.0001(18) 0.000
C6 0.025(2) 0.031(2) 0.023(2) 0.000 0.0081(17) 0.000
C7 0.0150(12) 0.0143(12) 0.0180(12) -0.0018(9) 0.0059(10) -0.0008(9)
C8 0.0173(12) 0.0182(13) 0.0180(12) 0.0010(10) 0.0065(10) 0.0005(10)
C9 0.0233(14) 0.0152(13) 0.0235(13) 0.0025(10) 0.0076(11) 0.0008(10)
C10 0.0234(14) 0.0168(13) 0.0235(14) -0.0043(11) 0.0074(11) -0.0008(10)
C11 0.0195(13) 0.0213(13) 0.0179(12) -0.0036(10) 0.0063(11) -0.0004(10)
C12 0.0144(11) 0.0175(13) 0.0160(12) -0.0004(10) 0.0057(10) 0.0002(9)
C13 0.0181(18) 0.0168(18) 0.0156(17) 0.000 0.0054(14) 0.000
C14 0.0212(19) 0.022(2) 0.0221(19) 0.000 0.0032(16) 0.000
C15 0.030(2) 0.026(2) 0.0189(19) 0.000 0.0111(17) 0.000
C16 0.0287(15) 0.0238(15) 0.0312(16) 0.0020(12) 0.0192(13) -0.0036(12)
C17 0.0365(18) 0.0249(16) 0.050(2) 0.0042(15) 0.0265(16) -0.0047(13)
C18 0.0342(19) 0.0264(18) 0.108(4) 0.010(2) 0.044(2) 0.0035(15)
C19 0.0230(14) 0.0185(13) 0.0265(14) 0.0052(11) 0.0058(12) 0.0045(11)
C20 0.0268(16) 0.042(2) 0.045(2) 0.0098(16) 0.0174(15) 0.0105(14)
C21 0.0359(18) 0.0300(17) 0.0271(16) 0.0096(13) 0.0029(14) 0.0028(14)
C22 0.026(2) 0.021(2) 0.052(3) 0.000 0.012(2) 0.000
C23 0.039(3) 0.021(2) 0.030(2) 0.000 0.009(2) 0.000
C24 0.039(3) 0.030(2) 0.033(2) 0.000 0.020(2) 0.000
C25 0.027(2) 0.052(3) 0.036(3) 0.000 0.013(2) 0.000
C26 0.042(3) 0.042(3) 0.027(2) 0.000 0.013(2) 0.000
C27 0.046(3) 0.021(2) 0.049(3) 0.000 0.033(2) 0.000

loop_
_atom_type_symbol
_atom_type_description
_atom_type_scat_dispersion_real
_atom_type_scat_dispersion_imag
_atom_type_scat_source
C C 0.0033 0.0016 'International Tables Vol C Tables 4.2.6.8 and 6.1.1.4'
H H 0.0000 0.0000 'International Tables Vol C Tables 4.2.6.8 and 6.1.1.4'
O O 0.0106 0.0060 'International Tables Vol C Tables 4.2.6.8 and 6.1.1.4'
F F 0.0171 0.0103 'International Tables Vol C Tables 4.2.6.8 and 6.1.1.4'
P P 0.1023 0.0942 'International Tables Vol C Tables 4.2.6.8 and 6.1.1.4'
Rh Rh -1.1178 0.9187 'International Tables Vol C Tables 4.2.6.8 and 6.1.1.4'

loop_
_geom_angle_atom_site_label_1
_geom_angle_atom_site_label_2
_geom_angle_atom_site_label_3
_geom_angle
_geom_angle_site_symmetry_1
_geom_angle_site_symmetry_3
C1 Rh1 O1 179.90(14) . .
C1 Rh1 P1 97.26(2) . 4_575
O1 Rh1 P1 82.73(2) . 4_575
C1 Rh1 P1 97.26(2) . .
O1 Rh1 P1 82.73(2) . .
P1 Rh1 P1 161.13(4) 4_575 .
C8 P1 C19 103.91(13) . .
C8 P1 C16 104.21(14) . .
C19 P1 C16 103.42(14) . .
C8 P1 Rh1 101.31(9) . .
C19 P1 Rh1 127.27(10) . .
C16 P1 Rh1 114.09(10) . .
C7 O1 C7 120.3(3) 4_575 .
C7 O1 Rh1 119.76(14) 4_575 .
C7 O1 Rh1 119.76(14) . .
C2 C1 C6 113.3(4) . .
C2 C1 Rh1 124.5(3) . .
C6 C1 Rh1 122.2(3) . .
F1B C2 C1 121.0(5) . .
F1B C2 C3 114.5(5) . .
C1 C2 C3 124.5(4) . .
F1B C2 H6A 3.2 . .
C1 C2 H6A 117.7 . .
C3 C2 H6A 117.7 . .
C4 C3 C2 119.1(4) . .
C4 C3 H3 120.4 . .
C2 C3 H3 120.4 . .
C3 C4 C5 119.4(4) . .
C3 C4 H4 120.3 . .
C5 C4 H4 120.3 . .
C6 C5 C4 119.0(4) . .
C6 C5 H5 120.5 . .
C4 C5 H5 120.5 . .
F1A C6 C5 114.7(4) . .
F1A C6 C1 120.6(4) . .
C5 C6 C1 124.7(4) . .
F1A C6 H6B 2.9 . .
C5 C6 H6B 117.7 . .
C1 C6 H6B 117.7 . .
C12 C7 C8 122.8(2) . .
C12 C7 O1 121.3(2) . .
C8 C7 O1 115.9(2) . .
C9 C8 C7 117.5(2) . .
C9 C8 P1 123.1(2) . .
C7 C8 P1 119.4(2) . .
C10 C9 C8 121.0(3) . .
C10 C9 H9 119.5 . .
C8 C9 H9 119.5 . .
C11 C10 C9 119.7(3) . .
C11 C10 H10 120.1 . .
C9 C10 H10 120.1 . .
C10 C11 C12 121.6(3) . .
C10 C11 H11 119.2 . .
C12 C11 H11 119.2 . .
C7 C12 C11 117.3(2) . .
C7 C12 C13 123.2(2) . .
C11 C12 C13 119.5(2) . .
C12 C13 C12 110.7(3) 4_575 .
C12 C13 C14 109.0(2) 4_575 .
C12 C13 C14 109.0(2) . .
C12 C13 C15 109.2(2) 4_575 .
C12 C13 C15 109.2(2) . .
C14 C13 C15 109.7(3) . .
C13 C14 H14A 109.5 . .
C13 C14 H14B 109.5 . .
H14A C14 H14B 109.5 . .
C13 C14 H14C 109.5 . .
H14A C14 H14C 109.5 . .
H14B C14 H14C 109.5 . .
C13 C15 H15A 109.5 . .
C13 C15 H15B 109.5 . .
H15A C15 H15B 109.5 . .
C13 C15 H15C 109.5 . .
H15A C15 H15C 109.5 . .
H15B C15 H15C 109.5 . .
C18 C16 C17 110.3(3) . .
C18 C16 P1 109.1(2) . .
C17 C16 P1 117.1(2) . .
C18 C16 H16 106.6 . .
C17 C16 H16 106.6 . .
P1 C16 H16 106.6 . .
C16 C17 H17A 109.5 . .
C16 C17 H17B 109.5 . .
H17A C17 H17B 109.5 . .
C16 C17 H17C 109.5 . .
H17A C17 H17C 109.5 . .
H17B C17 H17C 109.5 . .
C16 C18 H18A 109.5 . .
C16 C18 H18B 109.5 . .
H18A C18 H18B 109.5 . .
C16 C18 H18C 109.5 . .
H18A C18 H18C 109.5 . .
H18B C18 H18C 109.5 . .
C20 C19 C21 111.0(3) . .
C20 C19 P1 110.6(2) . .
C21 C19 P1 109.1(2) . .
C20 C19 H19 108.7 . .
C21 C19 H19 108.7 . .
P1 C19 H19 108.7 . .
C19 C20 H20A 109.5 . .
C19 C20 H20B 109.5 . .
H20A C20 H20B 109.5 . .
C19 C20 H20C 109.5 . .
H20A C20 H20C 109.5 . .
H20B C20 H20C 109.5 . .
C19 C21 H21A 109.5 . .
C19 C21 H21B 109.5 . .
H21A C21 H21B 109.5 . .
C19 C21 H21C 109.5 . .
H21A C21 H21C 109.5 . .
H21B C21 H21C 109.5 . .
C27 C22 C23 120.0(5) . .
C27 C22 H22 120.0 . .
C23 C22 H22 120.0 . .
C22 C23 C24 120.4(5) . .
C22 C23 H23 119.8 . .
C24 C23 H23 119.8 . .
C25 C24 C23 119.0(4) . .
C25 C24 H24 120.5 . .
C23 C24 H24 120.5 . .
C24 C25 C26 121.0(5) . .
C24 C25 H25 119.5 . .
C26 C25 H25 119.5 . .
C25 C26 C27 119.6(5) . .
C25 C26 H26 120.2 . .
C27 C26 H26 120.2 . .
C26 C27 C22 119.9(5) . .
C26 C27 H27 120.1 . .
C22 C27 H27 120.1 . .
C29 C28 C33 120.0 . .
C29 C28 H28 120.0 . .
C33 C28 H28 120.0 . .
C28 C29 C30 120.0 . .
C28 C29 H29 120.0 . .
C30 C29 H29 120.0 . .
C29 C30 C31 120.0 . .
C29 C30 H30 120.0 . .
C31 C30 H30 120.0 . .
C32 C31 C30 120.0 . .
C32 C31 H31 120.0 . .
C30 C31 H31 120.0 . .
C31 C32 C33 120.0 . .
C31 C32 H32 120.0 . .
C33 C32 H32 120.0 . .
C32 C33 C28 120.0 . .
C32 C33 H33 120.0 . .
C28 C33 H33 120.0 . .

loop_
_geom_bond_atom_site_label_1
_geom_bond_atom_site_label_2
_geom_bond_distance
_geom_bond_site_symmetry_2
Rh1 C1 1.994(4) .
Rh1 O1 2.193(3) .
Rh1 P1 2.2520(8) 4_575
Rh1 P1 2.2520(8) .
P1 C8 1.837(3) .
P1 C19 1.849(3) .
P1 C16 1.863(3) .
O1 C7 1.403(3) 4_575
O1 C7 1.403(3) .
F1B C2 1.322(9) .
F1A C6 1.338(6) .
C1 C2 1.387(6) .
C1 C6 1.399(6) .
C2 C3 1.392(6) .
C2 H6A 0.9500 .
C3 C4 1.379(7) .
C3 H3 0.9500 .
C4 C5 1.387(7) .
C4 H4 0.9500 .
C5 C6 1.381(6) .
C5 H5 0.9500 .
C6 H6B 0.9500 .
C7 C12 1.392(4) .
C7 C8 1.402(4) .
C8 C9 1.399(4) .
C9 C10 1.386(4) .
C9 H9 0.9500 .
C10 C11 1.384(4) .
C10 H10 0.9500 .
C11 C12 1.396(4) .
C11 H11 0.9500 .
C12 C13 1.521(3) .
C13 C12 1.521(3) 4_575
C13 C14 1.543(5) .
C13 C15 1.544(5) .
C14 H14A 0.9800 .
C14 H14B 0.9800 .
C14 H14C 0.9800 .
C15 H15A 0.9800 .
C15 H15B 0.9800 .
C15 H15C 0.9800 .
C16 C18 1.521(5) .
C16 C17 1.531(4) .
C16 H16 1.0000 .
C17 H17A 0.9800 .
C17 H17B 0.9800 .
C17 H17C 0.9800 .
C18 H18A 0.9800 .
C18 H18B 0.9800 .
C18 H18C 0.9800 .
C19 C20 1.523(4) .
C19 C21 1.530(4) .
C19 H19 1.0000 .
C20 H20A 0.9800 .
C20 H20B 0.9800 .
C20 H20C 0.9800 .
C21 H21A 0.9800 .
C21 H21B 0.9800 .
C21 H21C 0.9800 .
C22 C27 1.382(7) .
C22 C23 1.382(7) .
C22 H22 0.9500 .
C23 C24 1.383(7) .
C23 H23 0.9500 .
C24 C25 1.378(7) .
C24 H24 0.9500 .
C25 C26 1.381(7) .
C25 H25 0.9500 .
C26 C27 1.381(7) .
C26 H26 0.9500 .
C27 H27 0.9500 .
C28 C29 1.3900 .
C28 C33 1.3900 .
C28 H28 0.9500 .
C29 C30 1.3900 .
C29 H29 0.9500 .
C30 C31 1.3900 .
C30 H30 0.9500 .
C31 C32 1.3900 .
C31 H31 0.9500 .
C32 C33 1.3900 .
C32 H32 0.9500 .
C33 H33 0.9500 .
